data_9009249
loop_
_publ_author_name
'Moore, P. B.'
'Araki, T.'
'Brunton, G. D.'

_publ_section_title
;
 Catoptrite, (Mn2+5Sb5+2)VI(Mn2+8Al4Si2)IVO28,
 a novel close-packed oxide sheet structure
;
_journal_name_full 'Neues Jahrbuch fur Mineralogie, Abhandlungen'
_journal_page_first 47
_journal_page_last 61
_journal_volume 127
_journal_year 1976
_chemical_compound_source 'Langban, Sweden'
_chemical_formula_sum 'Al4 Mn13 O28 Sb2 Si2'
_chemical_name_mineral Katoptrite
_space_group_IT_number 12
_symmetry_space_group_name_Hall '-C 2y'
_symmetry_space_group_name_H-M 'C 1 2/m 1'
_cell_angle_alpha 90
_cell_angle_beta 101.38
_cell_angle_gamma 90
_cell_length_a 5.617
_cell_length_b 23.02
_cell_length_c 9.079
_cell_formula_units_Z 2
_cell_volume 1150.865
_database_code_amcsd 0014705
_exptl_crystal_density_diffrn 4.530
_cod_original_formula_sum 'Mn13 Sb2 Al4 Si2 O28'
_cod_database_code 9009249

loop_
_space_group_symop_operation_xyz
x,y,z
1/2+x,1/2+y,z
x,-y,z
1/2+x,1/2-y,z
-x,y,-z
1/2-x,1/2+y,-z
-x,-y,-z
1/2-x,1/2-y,-z

loop_
_atom_site_aniso_label
_atom_site_aniso_U_11
_atom_site_aniso_U_22
_atom_site_aniso_U_33
_atom_site_aniso_U_12
_atom_site_aniso_U_13
_atom_site_aniso_U_23
Mn1 0.02550 0.01611 0.00193 0.00000 0.00000 0.00000
Mn2 0.00922 0.01879 0.05538 0.00000 0.01018 0.00000
Mn3 0.02151 0.02148 0.01886 0.00000 0.00273 0.00000
Sb 0.00737 0.01342 0.01565 0.00000 0.00273 0.00000
Mn4 0.01874 0.02416 0.02207 0.00000 0.00372 0.00208
Mn5 0.01920 0.01342 0.21270 -0.00642 0.00248 -0.00311
Al 0.01859 0.03490 0.04374 0.00000 0.02011 -0.00208
Si 0.02857 0.01074 0.01405 0.00000 0.00174 0.00000
O1 0.01567 0.02685 0.02689 0.00000 0.00596 0.00000
O2 0.02519 0.03490 0.01967 -0.01349 0.00472 -0.00208
O3 0.02243 0.02953 0.01806 -0.00064 -0.00199 0.00104
O4 0.02089 0.02416 0.01967 -0.00514 -0.00174 -0.00311
O5 0.04916 0.04295 0.02328 0.00000 0.00002 0.00000
O6 0.02995 0.05101 0.03813 0.00064 0.00993 -0.00104
O7 0.05330 0.02685 0.05619 -0.00642 0.01862 -0.00104
O8 0.03195 0.03490 0.03010 0.00193 0.00323 -0.00830

loop_
_atom_site_label
_atom_site_fract_x
_atom_site_fract_y
_atom_site_fract_z
Mn1 0.00000 0.00000 0.00000
Mn2 0.00000 0.28670 0.00000
Mn3 0.00000 0.42710 0.00000
Sb 0.00000 0.14180 0.00000
Mn4 0.78400 0.14360 0.36300
Mn5 0.27780 0.06980 0.34470
Al 0.27390 0.21430 0.33410
Si 0.77020 0.00000 0.32100
O1 0.69350 0.00000 0.12390
O2 0.19930 0.07580 0.11550
O3 0.73200 0.14180 0.11960
O4 0.18960 0.20910 0.11730
O5 0.06670 0.00000 0.35270
O6 0.64760 0.06130 0.37940
O7 0.59900 0.22160 0.36540
O8 0.16070 0.14860 0.39610

loop_
_cod_related_entry_id
_cod_related_entry_database
_cod_related_entry_code
1 AMCSD 0014705
